data_4312675
loop_
_publ_author_name
'Suman Mukhopadhyay'
'Debdas Mandal'
'Dipesh Ghosh'
'Israel Goldberg'
'Muktimoy Chaudhury'

_publ_section_title
;
 Equilibrium Studies in Solution Involving Nickel(II) Complexes of
 Flexidentate Schiff Base Ligands: Isolation and Structural
 Characterization of the Planar Red and Octahedral Green Species Involved
 in the Equilibrium
;
_journal_name_full 'Inorganic Chemistry'
_journal_page_first 8439
_journal_page_last 8445
_journal_paper_doi 10.1021/ic0346174
_journal_volume 42
_journal_year 2003
_chemical_formula_sum 'C37 H38 B N3 Ni O'
_chemical_formula_weight 610.22
_chemical_name_systematic
;
 ?
;
_space_group_IT_number 2
_symmetry_cell_setting triclinic
_symmetry_space_group_name_Hall '-P 1'
_symmetry_space_group_name_H-M 'P -1'
_atom_sites_solution_hydrogens geom
_atom_sites_solution_primary direct
_atom_sites_solution_secondary difmap
_audit_creation_method SHELXL-97
_cell_angle_alpha 98.6550(10)
_cell_angle_beta 99.3440(10)
_cell_angle_gamma 110.5200(10)
_cell_formula_units_Z 2
_cell_length_a 9.6549(5)
_cell_length_b 9.7345(5)
_cell_length_c 18.0363(9)
_cell_measurement_temperature 566(2)
_cell_volume 1526.57(14)
_computing_cell_refinement 'Bruker SMART'
_computing_data_collection 'Bruker SMART'
_computing_data_reduction 'Bruker SHELXTL'
_computing_molecular_graphics 'Bruker SHELXTL'
_computing_publication_material 'Bruker SHELXTL'
_computing_structure_refinement 'SHELXL-97 (Sheldrick, 1997)'
_computing_structure_solution 'SHELXS-97 (Sheldrick, 1990)'
_diffrn_ambient_temperature 566(2)
_diffrn_measured_fraction_theta_full 0.964
_diffrn_measured_fraction_theta_max 0.964
_diffrn_measurement_device_type 'CCD area detector'
_diffrn_measurement_method 'phi and omega scans'
_diffrn_radiation_monochromator graphite
_diffrn_radiation_source 'fine-focus sealed tube'
_diffrn_radiation_type MoK\a
_diffrn_radiation_wavelength 0.71073
_diffrn_reflns_av_R_equivalents 0.0199
_diffrn_reflns_av_sigmaI/netI 0.0436
_diffrn_reflns_limit_h_max 12
_diffrn_reflns_limit_h_min -12
_diffrn_reflns_limit_k_max 12
_diffrn_reflns_limit_k_min -12
_diffrn_reflns_limit_l_max 23
_diffrn_reflns_limit_l_min -22
_diffrn_reflns_number 11728
_diffrn_reflns_theta_full 28.29
_diffrn_reflns_theta_max 28.29
_diffrn_reflns_theta_min 2.29
_exptl_absorpt_coefficient_mu 0.670
_exptl_absorpt_correction_T_max 0.8621
_exptl_absorpt_correction_T_min 0.6953
_exptl_absorpt_correction_type SADABS
_exptl_crystal_colour 0.35
_exptl_crystal_density_diffrn 1.328
_exptl_crystal_density_method 'not measured'
_exptl_crystal_description chunk
_exptl_crystal_F_000 644
_exptl_crystal_size_max 0.28
_exptl_crystal_size_mid 0.19
_exptl_crystal_size_min 0.45
_refine_diff_density_max 0.384
_refine_diff_density_min -0.237
_refine_diff_density_rms 0.044
_refine_ls_extinction_method none
_refine_ls_goodness_of_fit_ref 1.010
_refine_ls_hydrogen_treatment mixed
_refine_ls_matrix_type full
_refine_ls_number_parameters 426
_refine_ls_number_reflns 7308
_refine_ls_number_restraints 0
_refine_ls_restrained_S_all 1.010
_refine_ls_R_factor_all 0.0614
_refine_ls_R_factor_gt 0.0420
_refine_ls_shift/su_max 0.005
_refine_ls_shift/su_mean 0.000
_refine_ls_structure_factor_coef Fsqd
_refine_ls_weighting_details 'calc w=1/[\s^2^(Fo^2^)+(0.0505P)^2^+0.0000P] where P=(Fo^2^+2Fc^2^)/3'
_refine_ls_weighting_scheme calc
_refine_ls_wR_factor_gt 0.0951
_refine_ls_wR_factor_ref 0.1018
_reflns_number_gt 5559
_reflns_number_total 7308
_reflns_threshold_expression >2sigma(I)
_cod_data_source_file ic0346174si20030604_081154_1.cif
_cod_data_source_block Compound-1a
_cod_depositor_comments
;
The following automatic conversions were performed:

'_symmetry_cell_setting' value 'Triclinic' changed to 'triclinic'
according to the built-in table from CIF Core dictionary named
'cif_core.dic' version 2.4.1 from 2010-06-29.

Automatic conversion script
Id: cif_fix_values 1646 2011-03-28 12:23:43Z adriana 
;
_cod_original_cell_volume 1526.57(13)
_cod_database_code 4312675

loop_
_symmetry_equiv_pos_as_xyz
'x, y, z'
'-x, -y, -z'

loop_
_atom_site_label
_atom_site_type_symbol
_atom_site_fract_x
_atom_site_fract_y
_atom_site_fract_z
_atom_site_U_iso_or_equiv
_atom_site_adp_type
_atom_site_occupancy
_atom_site_symmetry_multiplicity
_atom_site_calc_flag
_atom_site_refinement_flags
_atom_site_disorder_assembly
_atom_site_disorder_group
Ni Ni 0.90566(3) 0.40545(3) 0.319693(15) 0.03954(9) Uani 1 1 d . . .
O1 O 0.94242(16) 0.59328(15) 0.37277(8) 0.0507(4) Uani 1 1 d . . .
N1 N 0.81024(18) 0.30253(18) 0.38544(10) 0.0435(4) Uani 1 1 d . . .
N2 N 0.86412(18) 0.22048(18) 0.25377(10) 0.0479(4) Uani 1 1 d . . .
N3 N 1.01447(19) 0.4622(2) 0.24111(10) 0.0531(5) Uani 1 1 d . . .
H3B H 1.0650 0.5633 0.2482 0.075(8) Uiso 1 1 calc R . .
C1 C 0.7966(2) 0.5140(2) 0.46594(12) 0.0465(5) Uani 1 1 d . . .
C2 C 0.8773(2) 0.6225(2) 0.42834(12) 0.0435(5) Uani 1 1 d . . .
C3 C 0.8878(3) 0.7708(3) 0.45214(14) 0.0573(6) Uani 1 1 d . . .
H3A H 0.9405 0.8444 0.4283 0.056(6) Uiso 1 1 calc R . .
C4 C 0.8224(3) 0.8096(3) 0.50942(15) 0.0666(7) Uani 1 1 d . . .
H4A H 0.8308 0.9086 0.5236 0.065(7) Uiso 1 1 calc R . .
C5 C 0.7440(3) 0.7039(3) 0.54651(15) 0.0709(7) Uani 1 1 d . . .
H5A H 0.6997 0.7312 0.5853 0.087(9) Uiso 1 1 calc R . .
C6 C 0.7323(3) 0.5591(3) 0.52565(14) 0.0655(7) Uani 1 1 d . . .
H6A H 0.6808 0.4882 0.5512 0.076(8) Uiso 1 1 calc R . .
C7 C 0.7743(2) 0.3598(2) 0.44482(13) 0.0516(5) Uani 1 1 d . . .
H7A H 0.7312 0.2965 0.4758 0.073(7) Uiso 1 1 calc R . .
C8 C 0.7862(3) 0.1414(2) 0.36692(14) 0.0603(6) Uani 1 1 d . . .
H8A H 0.6988 0.0821 0.3843 0.072(7) Uiso 1 1 calc R . .
H8B H 0.8748 0.1266 0.3923 0.093(9) Uiso 1 1 calc R . .
C9 C 0.7596(3) 0.0938(2) 0.28015(15) 0.0631(6) Uani 1 1 d . . .
H9A H 0.7803 0.0039 0.2666 0.071(7) Uiso 1 1 calc R . .
H9B H 0.6547 0.0722 0.2558 0.088(9) Uiso 1 1 calc R . .
C10 C 0.7969(3) 0.2383(3) 0.17636(13) 0.0595(6) Uani 1 1 d . . .
H10A H 0.6935 0.2316 0.1736 0.069(7) Uiso 1 1 calc R . .
H10B H 0.7957 0.1602 0.1356 0.065(7) Uiso 1 1 calc R . .
C11 C 0.8972(3) 0.3929(3) 0.16794(14) 0.0676(7) Uani 1 1 d . . .
H11A H 0.9442 0.3834 0.1248 0.092(9) Uiso 1 1 calc R . .
H11B H 0.8378 0.4537 0.1594 0.098(10) Uiso 1 1 calc R . .
C12 C 1.0189(3) 0.2198(3) 0.25288(17) 0.0663(7) Uani 1 1 d . . .
H12A H 1.0138 0.1451 0.2092 0.063(7) Uiso 1 1 calc R . .
H12B H 1.0615 0.1975 0.2999 0.076(8) Uiso 1 1 calc R . .
C13 C 1.1155(3) 0.3779(3) 0.24644(17) 0.0736(8) Uani 1 1 d . . .
H13A H 1.1994 0.4269 0.2914 0.089(9) Uiso 1 1 calc R . .
H13B H 1.1565 0.3731 0.2009 0.083(8) Uiso 1 1 calc R . .
C1A C 0.93414(19) 0.14230(19) -0.17849(10) 0.0340(4) Uani 1 1 d . . .
C2A C 1.0221(2) 0.1383(2) -0.11008(12) 0.0497(5) Uani 1 1 d . . .
H2AA H 0.9732 0.1021 -0.0725 0.057(6) Uiso 1 1 calc R . .
C3A C 1.1795(2) 0.1858(3) -0.09537(13) 0.0549(6) Uani 1 1 d . . .
H3AA H 1.2328 0.1787 -0.0493 0.069(7) Uiso 1 1 calc R . .
C4A C 1.2568(2) 0.2432(2) -0.14852(13) 0.0497(5) Uani 1 1 d . . .
H4AA H 1.3621 0.2755 -0.1388 0.063(7) Uiso 1 1 calc R . .
C5A C 1.1760(2) 0.2518(2) -0.21557(13) 0.0499(5) Uani 1 1 d . . .
H5AA H 1.2266 0.2914 -0.2519 0.062(7) Uiso 1 1 calc R . .
C6A C 1.0176(2) 0.2018(2) -0.23047(12) 0.0397(4) Uani 1 1 d . . .
H6AA H 0.9656 0.2085 -0.2771 0.040(5) Uiso 1 1 calc R . .
C1B C 0.66944(18) -0.0949(2) -0.19614(11) 0.0345(4) Uani 1 1 d . . .
C2B C 0.5713(2) -0.2016(2) -0.26183(12) 0.0440(5) Uani 1 1 d . . .
H2BA H 0.5495 -0.1689 -0.3066 0.058(7) Uiso 1 1 calc R . .
C3B C 0.5046(2) -0.3546(2) -0.26335(15) 0.0550(6) Uani 1 1 d . . .
H3BA H 0.4404 -0.4213 -0.3086 0.058(6) Uiso 1 1 calc R . .
C4B C 0.5329(2) -0.4068(2) -0.19897(15) 0.0538(6) Uani 1 1 d . . .
H4BA H 0.4882 -0.5088 -0.1999 0.050(6) Uiso 1 1 calc R . .
C5B C 0.6281(2) -0.3072(2) -0.13255(14) 0.0509(5) Uani 1 1 d . . .
H5BA H 0.6487 -0.3415 -0.0882 0.060(7) Uiso 1 1 calc R . .
C6B C 0.6934(2) -0.1550(2) -0.13196(12) 0.0452(5) Uani 1 1 d . . .
H6BA H 0.7566 -0.0896 -0.0862 0.049(6) Uiso 1 1 calc R . .
C1C C 0.71527(19) 0.1821(2) -0.11644(10) 0.0345(4) Uani 1 1 d . . .
C2C C 0.5964(2) 0.1232(2) -0.08098(11) 0.0410(4) Uani 1 1 d . . .
H2CA H 0.5348 0.0215 -0.0976 0.041(5) Uiso 1 1 calc R . .
C3C C 0.5657(2) 0.2090(3) -0.02217(12) 0.0503(5) Uani 1 1 d . . .
H3CA H 0.4861 0.1641 0.0003 0.056(6) Uiso 1 1 calc R . .
C4C C 0.6527(3) 0.3608(3) 0.00298(12) 0.0554(6) Uani 1 1 d . . .
H4CA H 0.6310 0.4198 0.0413 0.063(7) Uiso 1 1 calc R . .
C5C C 0.7722(3) 0.4231(3) -0.02968(13) 0.0558(6) Uani 1 1 d . . .
H5CA H 0.8327 0.5252 -0.0130 0.077(8) Uiso 1 1 calc R . .
C6C C 0.8031(2) 0.3354(2) -0.08708(12) 0.0473(5) Uani 1 1 d . . .
H6CA H 0.8863 0.3804 -0.1072 0.060(6) Uiso 1 1 calc R . .
C1D C 0.67422(18) 0.12897(19) -0.26976(10) 0.0336(4) Uani 1 1 d . . .
C2D C 0.5875(2) 0.2179(2) -0.27085(12) 0.0414(4) Uani 1 1 d . . .
H2DA H 0.5718 0.2587 -0.2244 0.052(6) Uiso 1 1 calc R . .
C3D C 0.5239(2) 0.2478(2) -0.33816(13) 0.0509(5) Uani 1 1 d . . .
H3DA H 0.4667 0.3072 -0.3360 0.066(7) Uiso 1 1 calc R . .
C4D C 0.5446(2) 0.1906(2) -0.40772(13) 0.0523(5) Uani 1 1 d . . .
H4DA H 0.5016 0.2104 -0.4528 0.069(7) Uiso 1 1 calc R . .
C5D C 0.6305(2) 0.1029(2) -0.40983(12) 0.0503(5) Uani 1 1 d . . .
H5DA H 0.6466 0.0640 -0.4565 0.053(6) Uiso 1 1 calc R . .
C6D C 0.6925(2) 0.0735(2) -0.34238(11) 0.0421(4) Uani 1 1 d . . .
H6DA H 0.7492 0.0137 -0.3453 0.041(5) Uiso 1 1 calc R . .
B B 0.7473(2) 0.0887(2) -0.19111(12) 0.0322(4) Uani 1 1 d . . .

loop_
_atom_site_aniso_label
_atom_site_aniso_U_11
_atom_site_aniso_U_22
_atom_site_aniso_U_33
_atom_site_aniso_U_23
_atom_site_aniso_U_13
_atom_site_aniso_U_12
Ni 0.04229(14) 0.03295(14) 0.04296(16) 0.00720(11) 0.01400(11) 0.01271(11)
O1 0.0655(9) 0.0323(7) 0.0525(9) 0.0072(7) 0.0253(7) 0.0124(7)
N1 0.0495(9) 0.0330(9) 0.0485(10) 0.0123(8) 0.0152(8) 0.0136(7)
N2 0.0503(9) 0.0373(9) 0.0568(11) 0.0048(8) 0.0192(8) 0.0170(8)
N3 0.0562(10) 0.0441(11) 0.0527(11) 0.0054(9) 0.0229(9) 0.0094(9)
C1 0.0514(11) 0.0429(12) 0.0423(12) 0.0051(9) 0.0125(9) 0.0155(10)
C2 0.0457(10) 0.0401(11) 0.0397(11) 0.0039(9) 0.0053(9) 0.0147(9)
C3 0.0657(13) 0.0400(12) 0.0599(15) 0.0028(11) 0.0131(12) 0.0171(11)
C4 0.0716(15) 0.0524(15) 0.0698(17) -0.0084(13) 0.0103(13) 0.0283(13)
C5 0.0713(15) 0.0732(18) 0.0634(17) -0.0103(14) 0.0221(13) 0.0295(14)
C6 0.0738(15) 0.0640(16) 0.0563(15) 0.0079(13) 0.0290(13) 0.0200(13)
C7 0.0597(12) 0.0467(12) 0.0500(13) 0.0175(11) 0.0220(11) 0.0155(10)
C8 0.0797(16) 0.0372(12) 0.0710(17) 0.0209(12) 0.0272(14) 0.0228(12)
C9 0.0734(16) 0.0315(12) 0.0811(18) 0.0055(12) 0.0278(14) 0.0146(11)
C10 0.0568(13) 0.0593(15) 0.0484(13) -0.0032(12) 0.0075(11) 0.0140(11)
C11 0.0829(16) 0.0619(16) 0.0511(15) 0.0107(12) 0.0181(13) 0.0194(14)
C12 0.0599(13) 0.0689(17) 0.0790(19) 0.0025(14) 0.0210(13) 0.0391(13)
C13 0.0501(13) 0.0794(19) 0.087(2) 0.0022(16) 0.0310(14) 0.0195(13)
C1A 0.0397(9) 0.0269(9) 0.0351(10) 0.0040(8) 0.0098(8) 0.0131(7)
C2A 0.0446(10) 0.0595(14) 0.0426(12) 0.0144(11) 0.0117(9) 0.0155(10)
C3A 0.0467(11) 0.0652(15) 0.0469(13) 0.0089(11) 0.0000(10) 0.0210(11)
C4A 0.0352(9) 0.0477(12) 0.0607(14) 0.0049(11) 0.0085(10) 0.0136(9)
C5A 0.0431(10) 0.0497(13) 0.0612(14) 0.0189(11) 0.0227(10) 0.0157(9)
C6A 0.0408(9) 0.0398(11) 0.0420(11) 0.0118(9) 0.0120(9) 0.0175(8)
C1B 0.0351(8) 0.0336(10) 0.0386(10) 0.0068(8) 0.0148(8) 0.0154(8)
C2B 0.0445(10) 0.0365(11) 0.0482(12) 0.0060(9) 0.0070(9) 0.0151(9)
C3B 0.0470(11) 0.0344(11) 0.0698(16) -0.0003(11) 0.0012(11) 0.0097(9)
C4B 0.0477(11) 0.0297(11) 0.0847(18) 0.0132(11) 0.0255(12) 0.0112(9)
C5B 0.0649(13) 0.0431(12) 0.0591(14) 0.0219(11) 0.0290(12) 0.0271(11)
C6B 0.0551(11) 0.0355(11) 0.0435(12) 0.0073(9) 0.0132(10) 0.0156(9)
C1C 0.0387(9) 0.0351(10) 0.0302(9) 0.0066(8) 0.0071(8) 0.0154(8)
C2C 0.0382(9) 0.0445(12) 0.0409(11) 0.0075(9) 0.0107(8) 0.0170(9)
C3C 0.0475(11) 0.0675(15) 0.0446(12) 0.0112(11) 0.0185(10) 0.0296(11)
C4C 0.0679(14) 0.0696(16) 0.0373(12) -0.0030(11) 0.0103(11) 0.0436(13)
C5C 0.0693(14) 0.0417(13) 0.0502(13) -0.0048(10) 0.0091(11) 0.0223(11)
C6C 0.0580(12) 0.0350(11) 0.0468(12) 0.0054(9) 0.0199(10) 0.0137(9)
C1D 0.0357(8) 0.0276(9) 0.0354(10) 0.0057(8) 0.0090(8) 0.0099(7)
C2D 0.0465(10) 0.0386(11) 0.0414(11) 0.0070(9) 0.0124(9) 0.0189(9)
C3D 0.0556(12) 0.0436(12) 0.0591(14) 0.0154(11) 0.0087(11) 0.0261(10)
C4D 0.0555(12) 0.0522(13) 0.0437(13) 0.0201(11) 0.0031(10) 0.0142(11)
C5D 0.0556(12) 0.0578(14) 0.0332(11) 0.0073(10) 0.0095(9) 0.0182(11)
C6D 0.0456(10) 0.0433(11) 0.0385(11) 0.0061(9) 0.0111(9) 0.0190(9)
B 0.0358(9) 0.0286(10) 0.0301(10) 0.0040(8) 0.0091(8) 0.0104(8)

loop_
_atom_type_symbol
_atom_type_description
_atom_type_scat_dispersion_real
_atom_type_scat_dispersion_imag
_atom_type_scat_source
C C 0.0033 0.0016 'International Tables Vol C Tables 4.2.6.8 and 6.1.1.4'
H H 0.0000 0.0000 'International Tables Vol C Tables 4.2.6.8 and 6.1.1.4'
B B 0.0013 0.0007 'International Tables Vol C Tables 4.2.6.8 and 6.1.1.4'
N N 0.0061 0.0033 'International Tables Vol C Tables 4.2.6.8 and 6.1.1.4'
O O 0.0106 0.0060 'International Tables Vol C Tables 4.2.6.8 and 6.1.1.4'
Ni Ni 0.3393 1.1124 'International Tables Vol C Tables 4.2.6.8 and 6.1.1.4'

loop_
_geom_angle_atom_site_label_1
_geom_angle_atom_site_label_2
_geom_angle_atom_site_label_3
_geom_angle
_geom_angle_site_symmetry_1
_geom_angle_site_symmetry_3
_geom_angle_publ_flag
O1 Ni N1 97.21(7) . . ?
O1 Ni N2 172.88(7) . . ?
N1 Ni N2 88.62(7) . . ?
O1 Ni N3 98.00(7) . . ?
N1 Ni N3 163.79(7) . . ?
N2 Ni N3 76.65(8) . . ?
C2 O1 Ni 124.41(13) . . ?
C7 N1 C8 121.51(18) . . ?
C7 N1 Ni 126.00(15) . . ?
C8 N1 Ni 112.35(13) . . ?
C9 N2 C12 116.14(18) . . ?
C9 N2 C10 113.46(17) . . ?
C12 N2 C10 108.23(18) . . ?
C9 N2 Ni 110.80(13) . . ?
C12 N2 Ni 103.49(13) . . ?
C10 N2 Ni 103.55(13) . . ?
C13 N3 C11 108.6(2) . . ?
C13 N3 Ni 101.58(15) . . ?
C11 N3 Ni 104.32(13) . . ?
C2 C1 C6 119.1(2) . . ?
C2 C1 C7 122.32(18) . . ?
C6 C1 C7 118.6(2) . . ?
O1 C2 C3 118.35(19) . . ?
O1 C2 C1 124.17(18) . . ?
C3 C2 C1 117.49(19) . . ?
C4 C3 C2 121.7(2) . . ?
C3 C4 C5 120.9(2) . . ?
C6 C5 C4 119.3(2) . . ?
C5 C6 C1 121.5(2) . . ?
N1 C7 C1 123.95(19) . . ?
N1 C8 C9 107.22(18) . . ?
N2 C9 C8 107.59(18) . . ?
N2 C10 C11 106.53(18) . . ?
N3 C11 C10 106.01(19) . . ?
N2 C12 C13 105.57(18) . . ?
N3 C13 C12 106.86(17) . . ?
C2A C1A C6A 114.36(16) . . ?
C2A C1A B 120.51(16) . . ?
C6A C1A B 125.03(16) . . ?
C3A C2A C1A 123.08(19) . . ?
C4A C3A C2A 120.4(2) . . ?
C5A C4A C3A 118.58(18) . . ?
C4A C5A C6A 120.69(19) . . ?
C1A C6A C5A 122.84(19) . . ?
C6B C1B C2B 114.03(17) . . ?
C6B C1B B 121.37(16) . . ?
C2B C1B B 124.56(17) . . ?
C3B C2B C1B 123.0(2) . . ?
C4B C3B C2B 120.3(2) . . ?
C3B C4B C5B 119.3(2) . . ?
C4B C5B C6B 119.6(2) . . ?
C5B C6B C1B 123.7(2) . . ?
C2C C1C C6C 114.41(17) . . ?
C2C C1C B 124.92(16) . . ?
C6C C1C B 120.50(16) . . ?
C3C C2C C1C 123.20(19) . . ?
C4C C3C C2C 120.07(19) . . ?
C5C C4C C3C 118.71(19) . . ?
C4C C5C C6C 120.4(2) . . ?
C5C C6C C1C 123.16(19) . . ?
C2D C1D C6D 114.38(17) . . ?
C2D C1D B 123.76(16) . . ?
C6D C1D B 121.85(15) . . ?
C3D C2D C1D 122.90(18) . . ?
C4D C3D C2D 120.53(19) . . ?
C3D C4D C5D 118.9(2) . . ?
C6D C5D C4D 119.8(2) . . ?
C5D C6D C1D 123.41(18) . . ?
C1C B C1D 108.82(14) . . ?
C1C B C1A 107.40(14) . . ?
C1D B C1A 110.85(14) . . ?
C1C B C1B 110.05(14) . . ?
C1D B C1B 110.17(14) . . ?
C1A B C1B 109.51(14) . . ?

loop_
_geom_bond_atom_site_label_1
_geom_bond_atom_site_label_2
_geom_bond_distance
_geom_bond_site_symmetry_2
_geom_bond_publ_flag
Ni O1 1.8148(14) . ?
Ni N1 1.8232(16) . ?
Ni N2 1.8738(16) . ?
Ni N3 1.9312(17) . ?
O1 C2 1.313(2) . ?
N1 C7 1.286(3) . ?
N1 C8 1.479(3) . ?
N2 C9 1.492(3) . ?
N2 C12 1.500(2) . ?
N2 C10 1.503(3) . ?
N3 C13 1.479(3) . ?
N3 C11 1.480(3) . ?
C1 C2 1.412(3) . ?
C1 C6 1.416(3) . ?
C1 C7 1.421(3) . ?
C2 C3 1.406(3) . ?
C3 C4 1.367(3) . ?
C4 C5 1.380(4) . ?
C5 C6 1.362(3) . ?
C8 C9 1.516(3) . ?
C10 C11 1.523(3) . ?
C12 C13 1.527(3) . ?
C1A C2A 1.394(3) . ?
C1A C6A 1.395(2) . ?
C1A B 1.658(2) . ?
C2A C3A 1.390(3) . ?
C3A C4A 1.375(3) . ?
C4A C5A 1.359(3) . ?
C5A C6A 1.397(3) . ?
C1B C6B 1.396(3) . ?
C1B C2B 1.398(3) . ?
C1B B 1.660(3) . ?
C2B C3B 1.394(3) . ?
C3B C4B 1.361(3) . ?
C4B C5B 1.374(3) . ?
C5B C6B 1.389(3) . ?
C1C C2C 1.393(2) . ?
C1C C6C 1.399(3) . ?
C1C B 1.643(3) . ?
C2C C3C 1.386(3) . ?
C3C C4C 1.378(3) . ?
C4C C5C 1.372(3) . ?
C5C C6C 1.379(3) . ?
C1D C2D 1.399(2) . ?
C1D C6D 1.403(2) . ?
C1D B 1.643(3) . ?
C2D C3D 1.388(3) . ?
C3D C4D 1.369(3) . ?
C4D C5D 1.384(3) . ?
C5D C6D 1.382(3) . ?
